data_4103501
loop_
_publ_author_name
'Zaozao Qiu'
'Zuowei Xie'

_publ_section_title
;
 Palladium/Nickel-Cocatalyzed Cycloaddition of 1,3-Dehydro-o-Carborane
 with Alkynes. Facile Synthesis of C,B-Substituted Carboranes
;
_journal_name_full 'Journal of the American Chemical Society'
_journal_page_first 16085
_journal_page_last 16093
_journal_paper_doi 10.1021/ja1058789
_journal_volume 132
_journal_year 2010
_chemical_formula_sum 'C13 H22 B10'
_chemical_formula_weight 286.41
_chemical_name_systematic
; 
 ? 
;
_space_group_IT_number 14
_symmetry_cell_setting monoclinic
_symmetry_space_group_name_Hall '-P 2ybc'
_symmetry_space_group_name_H-M 'P 1 21/c 1'
_atom_sites_solution_hydrogens geom
_atom_sites_solution_primary direct
_atom_sites_solution_secondary difmap
_audit_creation_method SHELXL-97
_cell_angle_alpha 90.00
_cell_angle_beta 91.050(12)
_cell_angle_gamma 90.00
_cell_formula_units_Z 4
_cell_length_a 9.311(6)
_cell_length_b 7.728(5)
_cell_length_c 24.422(16)
_cell_measurement_temperature 293(2)
_cell_volume 1757(2)
_computing_cell_refinement 'BRUKER SMART CCD DIFFRACTOMETER'
_computing_data_collection 'BRUKER SMART CCD DIFFRACTOMETER'
_computing_data_reduction 'BRUKER SMART CCD DIFFRACTOMETER'
_computing_molecular_graphics 'SIEMENS SHELXTL'
_computing_publication_material 'SIEMENS SHELXTL'
_computing_structure_refinement 'SHELXL-97 (Sheldrick, 1997)'
_computing_structure_solution 'SHELXS-97 (Sheldrick, 1990)'
_diffrn_ambient_temperature 293(2)
_diffrn_measured_fraction_theta_full 1.000
_diffrn_measured_fraction_theta_max 1.000
_diffrn_measurement_device_type 'BRUKER SMART CCD DIFFRACTOMETER'
_diffrn_measurement_method 'OMEGA SCAN'
_diffrn_radiation_monochromator graphite
_diffrn_radiation_source 'fine-focus sealed tube'
_diffrn_radiation_type MoK\a
_diffrn_radiation_wavelength 0.71073
_diffrn_reflns_av_R_equivalents 0.0483
_diffrn_reflns_av_sigmaI/netI 0.0566
_diffrn_reflns_limit_h_max 11
_diffrn_reflns_limit_h_min -7
_diffrn_reflns_limit_k_max 9
_diffrn_reflns_limit_k_min -8
_diffrn_reflns_limit_l_max 29
_diffrn_reflns_limit_l_min -28
_diffrn_reflns_number 9205
_diffrn_reflns_theta_full 25.00
_diffrn_reflns_theta_max 25.00
_diffrn_reflns_theta_min 1.67
_exptl_absorpt_coefficient_mu 0.052
_exptl_absorpt_correction_T_max 1.0000
_exptl_absorpt_correction_T_min 0.672982
_exptl_absorpt_correction_type multi-scan
_exptl_crystal_colour colourless
_exptl_crystal_density_diffrn 1.083
_exptl_crystal_density_method 'not measured'
_exptl_crystal_description block
_exptl_crystal_F_000 600
_exptl_crystal_size_max 0.50
_exptl_crystal_size_mid 0.40
_exptl_crystal_size_min 0.30
_refine_diff_density_max 0.472
_refine_diff_density_min -0.246
_refine_diff_density_rms 0.067
_refine_ls_extinction_method none
_refine_ls_goodness_of_fit_ref 1.035
_refine_ls_hydrogen_treatment riding
_refine_ls_matrix_type full
_refine_ls_number_parameters 208
_refine_ls_number_reflns 3092
_refine_ls_number_restraints 0
_refine_ls_restrained_S_all 1.035
_refine_ls_R_factor_all 0.1380
_refine_ls_R_factor_gt 0.0899
_refine_ls_shift/su_max 0.001
_refine_ls_shift/su_mean 0.000
_refine_ls_structure_factor_coef Fsqd
_refine_ls_weighting_details 'calc w=1/[\s^2^(Fo^2^)+(0.1628P)^2^+1.8823P] where P=(Fo^2^+2Fc^2^)/3'
_refine_ls_weighting_scheme calc
_refine_ls_wR_factor_gt 0.2508
_refine_ls_wR_factor_ref 0.3104
_reflns_number_gt 1824
_reflns_number_total 3092
_reflns_threshold_expression >2sigma(I)
_cod_data_source_file ja1058789_si_001_7.cif
_cod_data_source_block 7b
_cod_original_cell_volume 1757.1(19)
_cod_database_code 4103501

loop_
_symmetry_equiv_pos_as_xyz
'x, y, z'
'-x, y+1/2, -z+1/2'
'-x, -y, -z'
'x, -y-1/2, z-1/2'

loop_
_atom_site_label
_atom_site_type_symbol
_atom_site_fract_x
_atom_site_fract_y
_atom_site_fract_z
_atom_site_U_iso_or_equiv
_atom_site_adp_type
_atom_site_occupancy
_atom_site_symmetry_multiplicity
_atom_site_calc_flag
_atom_site_refinement_flags
B3 B 0.3073(4) 0.8301(5) 0.34999(15) 0.0349(9) Uani 1 1 d .
B4 B 0.2793(5) 0.7035(5) 0.40840(17) 0.0463(11) Uani 1 1 d .
H4 H 0.3680 0.6578 0.4350 0.056 Uiso 1 1 calc R
B5 B 0.1122(5) 0.7684(6) 0.43523(18) 0.0502(11) Uani 1 1 d .
H5 H 0.0927 0.7659 0.4795 0.060 Uiso 1 1 calc R
B6 B 0.0391(4) 0.9336(6) 0.39209(17) 0.0453(11) Uani 1 1 d .
H6 H -0.0263 1.0401 0.4081 0.054 Uiso 1 1 calc R
B7 B 0.1734(5) 0.7800(5) 0.30003(17) 0.0434(10) Uani 1 1 d .
H7 H 0.1950 0.7859 0.2559 0.052 Uiso 1 1 calc R
B8 B 0.2470(5) 0.6150(6) 0.34258(18) 0.0497(11) Uani 1 1 d .
H8 H 0.3154 0.5121 0.3261 0.060 Uiso 1 1 calc R
B9 B 0.1230(6) 0.5770(6) 0.39572(19) 0.0559(13) Uani 1 1 d .
H9 H 0.1096 0.4482 0.4141 0.067 Uiso 1 1 calc R
B10 B -0.0254(5) 0.7190(6) 0.3864(2) 0.0551(12) Uani 1 1 d .
H10 H -0.1345 0.6840 0.3989 0.066 Uiso 1 1 calc R
B11 B 0.0050(5) 0.8408(6) 0.32670(18) 0.0463(11) Uani 1 1 d .
H11 H -0.0843 0.8846 0.3000 0.056 Uiso 1 1 calc R
B12 B 0.0587(5) 0.6222(6) 0.32873(19) 0.0524(12) Uani 1 1 d .
H12 H 0.0048 0.5230 0.3034 0.063 Uiso 1 1 calc R
C1 C 0.2256(4) 0.9176(5) 0.40465(14) 0.0435(9) Uani 1 1 d .
C2 C 0.1567(4) 0.9585(4) 0.34004(14) 0.0387(9) Uani 1 1 d .
C11 C 0.3073(4) 1.0601(5) 0.43367(14) 0.0433(9) Uani 1 1 d .
C12 C 0.2414(5) 1.1326(6) 0.48472(16) 0.0628(12) Uani 1 1 d .
H12A H 0.3027 1.2211 0.4998 0.094 Uiso 1 1 calc R
H12B H 0.2304 1.0417 0.5111 0.094 Uiso 1 1 calc R
H12C H 0.1490 1.1812 0.4758 0.094 Uiso 1 1 calc R
C13 C 0.4353(4) 1.1173(5) 0.41483(14) 0.0429(9) Uani 1 1 d .
C14 C 0.5074(5) 1.2655(6) 0.44485(19) 0.0689(13) Uani 1 1 d .
H14A H 0.4698 1.3086 0.4771 0.083 Uiso 1 1 calc R
C15 C 0.6371(10) 1.3391(12) 0.4221(3) 0.166(4) Uani 1 1 d .
H15A H 0.6872 1.4237 0.4417 0.200 Uiso 1 1 calc R
C16 C 0.6859(9) 1.2879(9) 0.3736(4) 0.163(4) Uani 1 1 d .
H16A H 0.7428 1.3624 0.3534 0.196 Uiso 1 1 calc R
C17 C 0.6518(5) 1.1192(7) 0.3520(2) 0.0713(14) Uani 1 1 d .
H17A H 0.7154 1.0598 0.3299 0.086 Uiso 1 1 calc R
C18 C 0.5085(4) 1.0424(5) 0.36691(15) 0.0450(9) Uani 1 1 d .
C19 C 0.4545(4) 0.9079(5) 0.33742(14) 0.0441(9) Uani 1 1 d .
C20 C 0.5372(5) 0.8243(7) 0.29184(18) 0.0717(14) Uani 1 1 d .
H20A H 0.6271 0.8833 0.2876 0.108 Uiso 1 1 calc R
H20B H 0.4822 0.8314 0.2583 0.108 Uiso 1 1 calc R
H20C H 0.5549 0.7051 0.3006 0.108 Uiso 1 1 calc R
C21 C 0.1765(4) 1.1355(5) 0.31619(16) 0.0510(10) Uani 1 1 d .
H21A H 0.0851 1.1923 0.3130 0.076 Uiso 1 1 calc R
H21B H 0.2179 1.1257 0.2806 0.076 Uiso 1 1 calc R
H21C H 0.2393 1.2019 0.3397 0.076 Uiso 1 1 calc R

loop_
_atom_site_aniso_label
_atom_site_aniso_U_11
_atom_site_aniso_U_22
_atom_site_aniso_U_33
_atom_site_aniso_U_23
_atom_site_aniso_U_13
_atom_site_aniso_U_12
B3 0.037(2) 0.033(2) 0.035(2) -0.0033(16) -0.0009(16) 0.0058(16)
B4 0.058(3) 0.039(2) 0.042(2) 0.0038(18) -0.001(2) 0.006(2)
B5 0.055(3) 0.057(3) 0.039(2) 0.001(2) 0.0075(19) -0.007(2)
B6 0.038(2) 0.053(3) 0.046(2) -0.008(2) 0.0025(18) 0.0025(19)
B7 0.049(2) 0.044(2) 0.038(2) -0.0056(18) 0.0018(18) 0.0040(19)
B8 0.062(3) 0.038(2) 0.050(3) -0.0065(19) -0.003(2) 0.006(2)
B9 0.074(3) 0.042(3) 0.052(3) 0.004(2) -0.005(2) -0.008(2)
B10 0.049(3) 0.064(3) 0.053(3) -0.003(2) 0.008(2) -0.013(2)
B11 0.039(2) 0.053(3) 0.047(2) -0.006(2) 0.0001(18) -0.0014(19)
B12 0.056(3) 0.047(3) 0.054(3) -0.003(2) -0.003(2) -0.006(2)
C1 0.043(2) 0.047(2) 0.040(2) 0.0019(16) 0.0037(15) 0.0047(16)
C2 0.0374(18) 0.0383(19) 0.0403(19) -0.0008(15) -0.0016(14) 0.0039(15)
C11 0.048(2) 0.044(2) 0.0377(19) -0.0001(16) -0.0005(15) 0.0082(17)
C12 0.076(3) 0.064(3) 0.049(2) -0.007(2) 0.013(2) 0.011(2)
C13 0.042(2) 0.045(2) 0.041(2) 0.0003(16) -0.0051(15) 0.0023(16)
C14 0.082(3) 0.062(3) 0.063(3) -0.019(2) -0.002(2) -0.017(2)
C15 0.183(8) 0.188(8) 0.131(6) -0.080(6) 0.069(6) -0.139(7)
C16 0.144(7) 0.116(6) 0.233(10) -0.079(6) 0.109(7) -0.083(5)
C17 0.046(2) 0.084(3) 0.084(3) -0.008(3) 0.016(2) -0.011(2)
C18 0.0363(19) 0.054(2) 0.045(2) 0.0039(18) -0.0026(15) 0.0042(17)
C19 0.040(2) 0.051(2) 0.041(2) -0.0043(17) 0.0025(15) 0.0052(16)
C20 0.066(3) 0.082(3) 0.067(3) -0.020(3) 0.019(2) 0.002(2)
C21 0.060(2) 0.038(2) 0.054(2) 0.0056(17) -0.0053(19) 0.0044(17)

loop_
_atom_type_symbol
_atom_type_description
_atom_type_scat_dispersion_real
_atom_type_scat_dispersion_imag
_atom_type_scat_source
C C 0.0033 0.0016 'International Tables Vol C Tables 4.2.6.8 and 6.1.1.4'
H H 0.0000 0.0000 'International Tables Vol C Tables 4.2.6.8 and 6.1.1.4'
B B 0.0013 0.0007 'International Tables Vol C Tables 4.2.6.8 and 6.1.1.4'

loop_
_geom_angle_atom_site_label_1
_geom_angle_atom_site_label_2
_geom_angle_atom_site_label_3
_geom_angle
C19 B3 C1 114.7(3)
C19 B3 C2 118.2(3)
C1 B3 C2 60.4(2)
C19 B3 B4 121.9(3)
C1 B3 B4 60.3(2)
C2 B3 B4 107.6(3)
C19 B3 B8 129.3(3)
C1 B3 B8 108.1(3)
C2 B3 B8 105.7(3)
B4 B3 B8 60.4(2)
C19 B3 B7 124.6(3)
C1 B3 B7 108.1(3)
C2 B3 B7 58.0(2)
B4 B3 B7 109.0(3)
B8 B3 B7 60.3(2)
C1 B4 B3 58.0(2)
C1 B4 B8 106.1(3)
B3 B4 B8 60.1(2)
C1 B4 B5 59.6(2)
B3 B4 B5 106.7(3)
B8 B4 B5 108.1(3)
C1 B4 B9 106.4(3)
B3 B4 B9 107.4(3)
B8 B4 B9 60.2(3)
B5 B4 B9 59.9(3)
C1 B5 B9 106.2(3)
C1 B5 B4 59.0(2)
B9 B5 B4 60.2(3)
C1 B5 B10 106.8(3)
B9 B5 B10 60.1(3)
B4 B5 B10 108.6(3)
C1 B5 B6 60.0(2)
B9 B5 B6 107.5(3)
B4 B5 B6 108.2(3)
B10 B5 B6 59.6(3)
C2 B6 C1 59.5(2)
C2 B6 B10 105.6(3)
C1 B6 B10 106.3(3)
C2 B6 B11 58.7(2)
C1 B6 B11 106.7(3)
B10 B6 B11 59.7(3)
C2 B6 B5 106.2(3)
C1 B6 B5 58.8(2)
B10 B6 B5 60.0(3)
B11 B6 B5 107.6(3)
C2 B7 B3 59.8(2)
C2 B7 B11 58.8(2)
B3 B7 B11 107.8(3)
C2 B7 B12 105.6(3)
B3 B7 B12 107.4(3)
B11 B7 B12 59.6(3)
C2 B7 B8 106.6(3)
B3 B7 B8 59.6(2)
B11 B7 B8 108.1(3)
B12 B7 B8 60.2(3)
B3 B8 B4 59.5(2)
B3 B8 B7 60.1(2)
B4 B8 B7 108.2(3)
B3 B8 B9 106.9(3)
B4 B8 B9 60.1(3)
B7 B8 B9 107.3(3)
B3 B8 B12 107.5(3)
B4 B8 B12 108.1(3)
B7 B8 B12 59.9(3)
B9 B8 B12 59.6(3)
B12 B9 B5 108.6(3)
B12 B9 B4 108.4(3)
B5 B9 B4 60.0(3)
B12 B9 B10 60.6(3)
B5 B9 B10 60.1(3)
B4 B9 B10 108.4(3)
B12 B9 B8 60.3(3)
B5 B9 B8 107.7(3)
B4 B9 B8 59.7(3)
B10 B9 B8 108.6(3)
B11 B10 B6 60.3(3)
B11 B10 B9 107.5(3)
B6 B10 B9 107.9(3)
B11 B10 B5 108.4(3)
B6 B10 B5 60.4(3)
B9 B10 B5 59.7(3)
B11 B10 B12 59.5(3)
B6 B10 B12 107.6(3)
B9 B10 B12 59.4(3)
B5 B10 B12 107.3(3)
C2 B11 B10 105.8(3)
C2 B11 B12 105.8(3)
B10 B11 B12 61.0(3)
C2 B11 B7 58.4(2)
B10 B11 B7 108.6(3)
B12 B11 B7 60.2(3)
C2 B11 B6 58.6(2)
B10 B11 B6 60.0(3)
B12 B11 B6 108.4(3)
B7 B11 B6 107.0(3)
B11 B12 B9 107.8(3)
B11 B12 B7 60.2(2)
B9 B12 B7 107.8(3)
B11 B12 B8 108.2(3)
B9 B12 B8 60.1(3)
B7 B12 B8 59.9(3)
B11 B12 B10 59.5(3)
B9 B12 B10 60.0(3)
B7 B12 B10 107.4(3)
B8 B12 B10 107.9(3)
C11 C1 B3 115.7(3)
C11 C1 C2 118.2(3)
B3 C1 C2 61.0(2)
C11 C1 B4 122.1(3)
B3 C1 B4 61.7(2)
C2 C1 B4 109.1(3)
C11 C1 B5 125.9(3)
B3 C1 B5 111.0(3)
C2 C1 B5 107.2(3)
B4 C1 B5 61.4(2)
C11 C1 B6 121.2(3)
B3 C1 B6 110.3(3)
C2 C1 B6 58.5(2)
B4 C1 B6 111.0(3)
B5 C1 B6 61.2(2)
C21 C2 B7 120.3(3)
C21 C2 B6 118.6(3)
B7 C2 B6 113.8(3)
C21 C2 B11 121.3(3)
B7 C2 B11 62.7(2)
B6 C2 B11 62.7(2)
C21 C2 C1 118.5(3)
B7 C2 C1 109.9(3)
B6 C2 C1 61.9(2)
B11 C2 C1 111.7(3)
C21 C2 B3 118.2(3)
B7 C2 B3 62.2(2)
B6 C2 B3 111.1(3)
B11 C2 B3 112.7(3)
C1 C2 B3 58.6(2)
C13 C11 C12 122.1(4)
C13 C11 C1 121.1(3)
C12 C11 C1 116.8(3)
C11 C13 C18 123.9(3)
C11 C13 C14 117.9(4)
C18 C13 C14 118.2(3)
C15 C14 C13 118.4(4)
C16 C15 C14 121.4(6)
C15 C16 C17 121.1(6)
C16 C17 C18 117.2(4)
C19 C18 C13 123.2(3)
C19 C18 C17 119.6(4)
C13 C18 C17 117.2(3)
C18 C19 C20 122.1(4)
C18 C19 B3 121.2(3)
C20 C19 B3 116.7(3)

loop_
_geom_bond_atom_site_label_1
_geom_bond_atom_site_label_2
_geom_bond_distance
B3 C19 1.533(5)
B3 C1 1.689(5)
B3 C2 1.731(5)
B3 B4 1.753(6)
B3 B8 1.763(6)
B3 B7 1.771(6)
B4 C1 1.730(6)
B4 B8 1.767(6)
B4 B5 1.771(6)
B4 B9 1.775(7)
B5 C1 1.741(6)
B5 B9 1.769(7)
B5 B10 1.776(6)
B5 B6 1.783(6)
B6 C2 1.704(5)
B6 C1 1.762(5)
B6 B10 1.768(7)
B6 B11 1.774(6)
B7 C2 1.699(5)
B7 B11 1.772(6)
B7 B12 1.774(6)
B7 B8 1.775(6)
B8 B9 1.777(7)
B8 B12 1.780(7)
B9 B12 1.767(7)
B9 B10 1.776(7)
B10 B11 1.762(7)
B10 B12 1.788(7)
B11 C2 1.707(5)
B11 B12 1.763(7)
C1 C11 1.508(5)
C1 C2 1.722(5)
C2 C21 1.499(5)
C11 C13 1.359(5)
C11 C12 1.508(5)
C13 C18 1.483(5)
C13 C14 1.511(5)
C14 C15 1.455(8)
C15 C16 1.337(9)
C16 C17 1.439(8)
C17 C18 1.511(5)
C18 C19 1.356(5)
C19 C20 1.510(5)
